data_4315502
loop_
_publ_author_name
'Zeric Hulvey'
'Brent C. Melot'
'Anthony K. Cheetham'

_publ_section_title
;
 Structure and Magnetic Field-Induced Transition in a One-Dimensional
 Hybrid Inorganic-Organic Chain System, Co2(4,4'-bpy)(tfhba)2.4,4'-bpy
 (4,4'-bpy = 4,4'-Bipyridine; tfhba =
 2,3,5,6-Tetrafluoro-4-hydroxybenzoate)
;
_journal_name_full 'Inorganic Chemistry'
_journal_page_first 4594
_journal_page_last 4598
_journal_paper_doi 10.1021/ic100164k
_journal_volume 49
_journal_year 2010
_chemical_formula_sum 'C17 H8 Co F4 N2 O3'
_chemical_formula_weight 423.18
_chemical_name_systematic
; 
 ? 
;
_space_group_IT_number 53
_symmetry_cell_setting orthorhombic
_symmetry_space_group_name_Hall '-P 2ac 2'
_symmetry_space_group_name_H-M 'P m n a'
_atom_sites_solution_hydrogens geom
_atom_sites_solution_primary direct
_atom_sites_solution_secondary difmap
_audit_creation_method SHELXL-97
_cell_angle_alpha 90.00
_cell_angle_beta 90.00
_cell_angle_gamma 90.00
_cell_formula_units_Z 4
_cell_length_a 26.271(4)
_cell_length_b 8.9909(12)
_cell_length_c 6.4018(9)
_cell_measurement_temperature 293(2)
_cell_volume 1512.1(4)
_computing_cell_refinement 'Bruker XSCANS'
_computing_data_collection 'Bruker XSCANS'
_computing_data_reduction 'Bruker SHELXTL'
_computing_molecular_graphics 'Bruker SHELXTL'
_computing_publication_material 'Bruker SHELXTL'
_computing_structure_refinement 'SHELXL-97 (Sheldrick, 1997)'
_computing_structure_solution 'SHELXS-97 (Sheldrick, 1990)'
_diffrn_ambient_temperature 293(2)
_diffrn_measured_fraction_theta_full 0.990
_diffrn_measured_fraction_theta_max 0.990
_diffrn_measurement_device_type 'Bruker P4'
_diffrn_measurement_method '\w scans'
_diffrn_radiation_monochromator graphite
_diffrn_radiation_source 'fine-focus sealed tube'
_diffrn_radiation_type MoK\a
_diffrn_radiation_wavelength 0.71073
_diffrn_reflns_av_R_equivalents 0.2195
_diffrn_reflns_av_sigmaI/netI 0.1338
_diffrn_reflns_limit_h_max 30
_diffrn_reflns_limit_h_min -30
_diffrn_reflns_limit_k_max 10
_diffrn_reflns_limit_k_min -8
_diffrn_reflns_limit_l_max 7
_diffrn_reflns_limit_l_min -7
_diffrn_reflns_number 10070
_diffrn_reflns_theta_full 24.71
_diffrn_reflns_theta_max 24.71
_diffrn_reflns_theta_min 2.27
_exptl_absorpt_coefficient_mu 1.204
_exptl_absorpt_correction_T_max 0.887
_exptl_absorpt_correction_T_min 0.741
_exptl_absorpt_correction_type multi-scan
_exptl_crystal_colour block
_exptl_crystal_density_diffrn 1.859
_exptl_crystal_density_method 'not measured'
_exptl_crystal_description purple
_exptl_crystal_F_000 844
_exptl_crystal_size_max 0.15
_exptl_crystal_size_mid 0.15
_exptl_crystal_size_min 0.1
_refine_diff_density_max 1.057
_refine_diff_density_min -0.496
_refine_diff_density_rms 0.128
_refine_ls_extinction_method none
_refine_ls_goodness_of_fit_ref 0.909
_refine_ls_hydrogen_treatment constr
_refine_ls_matrix_type full
_refine_ls_number_parameters 133
_refine_ls_number_reflns 1318
_refine_ls_number_restraints 0
_refine_ls_restrained_S_all 0.909
_refine_ls_R_factor_all 0.1077
_refine_ls_R_factor_gt 0.0586
_refine_ls_shift/su_max 0.000
_refine_ls_shift/su_mean 0.000
_refine_ls_structure_factor_coef Fsqd
_refine_ls_weighting_details 'calc w=1/[\s^2^(Fo^2^)+(0.0508P)^2^+0.0000P] where P=(Fo^2^+2Fc^2^)/3'
_refine_ls_weighting_scheme calc
_refine_ls_wR_factor_gt 0.1231
_refine_ls_wR_factor_ref 0.1402
_reflns_number_gt 699
_reflns_number_total 1318
_reflns_threshold_expression >2sigma(I)
_cod_data_source_file ic100164k_si_002_1.cif
_cod_data_source_block compound_1
_cod_depositor_comments
;
The following automatic conversions were performed:

'_symmetry_cell_setting' value 'Orthorhombic' changed to
'orthorhombic' according to the built-in table from CIF Core
dictionary named 'cif_core.dic' version 2.4.1 from 2010-06-29.

Automatic conversion script
Id: cif_fix_values 1646 2011-03-28 12:23:43Z adriana 
;
_cod_database_code 4315502

loop_
_symmetry_equiv_pos_as_xyz
'x, y, z'
'-x+1/2, -y, z+1/2'
'-x+1/2, y, -z+1/2'
'x, -y, -z'
'-x, -y, -z'
'x-1/2, y, -z-1/2'
'x-1/2, -y, z-1/2'
'-x, y, z'

loop_
_atom_site_label
_atom_site_type_symbol
_atom_site_fract_x
_atom_site_fract_y
_atom_site_fract_z
_atom_site_U_iso_or_equiv
_atom_site_adp_type
_atom_site_occupancy
_atom_site_symmetry_multiplicity
_atom_site_calc_flag
_atom_site_refinement_flags
_atom_site_disorder_assembly
_atom_site_disorder_group
Co1 Co 0.28523(4) 0.0000 0.0000 0.0230(4) Uani 1 2 d S . .
C1 C 0.2500 0.2583(8) 0.2500 0.0187(19) Uani 1 2 d S . .
C2 C 0.2500 0.4269(9) 0.2500 0.0235(19) Uani 1 2 d S . .
C3 C 0.20599(18) 0.5084(6) 0.2437(8) 0.0214(12) Uani 1 1 d . . .
C4 C 0.2059(2) 0.6628(6) 0.2395(9) 0.0232(14) Uani 1 1 d . . .
C5 C 0.2500 0.7440(8) 0.2500 0.0209(19) Uani 1 2 d S . .
C6 C 0.3913(2) 0.0719(8) 0.1428(11) 0.0424(19) Uani 1 1 d . . .
H6 H 0.3735 0.1233 0.2456 0.08(3) Uiso 1 1 calc R . .
C7 C 0.4439(2) 0.0750(8) 0.1481(12) 0.048(2) Uani 1 1 d . . .
H7 H 0.4606 0.1280 0.2521 0.036(17) Uiso 1 1 calc R . .
C8 C 0.4713(3) 0.0000 0.0000 0.0292(19) Uani 1 2 d S . .
C9 C 0.4583(3) 0.6798(10) 0.3666(14) 0.071(3) Uani 1 1 d . . .
H9 H 0.4275 0.7094 0.4252 0.12(4) Uiso 1 1 calc R . .
C10 C 0.4565(3) 0.5925(9) 0.1886(13) 0.066(2) Uani 1 1 d . . .
H10 H 0.4251 0.5648 0.1334 0.07(3) Uiso 1 1 calc R . .
C11 C 0.5000 0.5470(10) 0.0941(15) 0.037(2) Uani 1 2 d S . .
N1 N 0.3650(2) 0.0000 0.0000 0.0243(15) Uani 1 2 d S . .
N2 N 0.5000 0.7235(10) 0.4580(13) 0.056(3) Uani 1 2 d S . .
O1 O 0.28692(14) 0.1958(4) 0.1638(6) 0.0290(10) Uani 1 1 d . . .
O2 O 0.2500 0.8949(6) 0.2500 0.0314(15) Uani 1 2 d S . .
F1 F 0.15987(11) 0.4412(3) 0.2340(6) 0.0396(10) Uani 1 1 d . . .
F2 F 0.16077(11) 0.7346(3) 0.2272(6) 0.0419(11) Uani 1 1 d . . .

loop_
_atom_site_aniso_label
_atom_site_aniso_U_11
_atom_site_aniso_U_22
_atom_site_aniso_U_33
_atom_site_aniso_U_23
_atom_site_aniso_U_13
_atom_site_aniso_U_12
Co1 0.0237(6) 0.0150(6) 0.0304(6) 0.0013(6) 0.000 0.000
C1 0.022(5) 0.011(4) 0.023(5) 0.000 0.002(4) 0.000
C2 0.038(5) 0.017(4) 0.016(4) 0.000 -0.004(4) 0.000
C3 0.022(3) 0.018(3) 0.024(3) 0.001(3) 0.003(2) -0.004(3)
C4 0.023(3) 0.021(3) 0.026(3) -0.001(3) 0.005(3) 0.009(3)
C5 0.041(5) 0.005(4) 0.017(5) 0.000 -0.006(4) 0.000
C6 0.023(4) 0.061(5) 0.043(4) -0.030(4) 0.001(3) 0.002(3)
C7 0.030(4) 0.060(5) 0.055(5) -0.029(4) -0.007(4) -0.001(4)
C8 0.013(4) 0.029(4) 0.046(5) 0.006(5) 0.000 0.000
C9 0.042(5) 0.097(7) 0.076(6) -0.038(6) 0.009(5) -0.007(5)
C10 0.033(5) 0.097(7) 0.067(6) -0.033(5) -0.004(4) -0.005(5)
C11 0.026(5) 0.043(6) 0.041(5) 0.002(4) 0.000 0.000
N1 0.017(3) 0.025(3) 0.030(4) -0.003(4) 0.000 0.000
N2 0.035(5) 0.066(6) 0.068(7) -0.026(5) 0.000 0.000
O1 0.029(2) 0.0139(19) 0.045(3) -0.0010(18) 0.008(2) -0.003(2)
O2 0.041(4) 0.015(3) 0.037(4) 0.000 -0.003(3) 0.000
F1 0.0252(19) 0.0228(19) 0.071(3) -0.0032(18) 0.0010(19) -0.0036(16)
F2 0.031(2) 0.0201(19) 0.074(3) 0.0016(18) -0.0027(19) 0.0055(16)

loop_
_atom_type_symbol
_atom_type_description
_atom_type_scat_dispersion_real
_atom_type_scat_dispersion_imag
_atom_type_scat_source
C C 0.0033 0.0016 'International Tables Vol C Tables 4.2.6.8 and 6.1.1.4'
H H 0.0000 0.0000 'International Tables Vol C Tables 4.2.6.8 and 6.1.1.4'
N N 0.0061 0.0033 'International Tables Vol C Tables 4.2.6.8 and 6.1.1.4'
O O 0.0106 0.0060 'International Tables Vol C Tables 4.2.6.8 and 6.1.1.4'
F F 0.0171 0.0103 'International Tables Vol C Tables 4.2.6.8 and 6.1.1.4'
Co Co 0.3494 0.9721 'International Tables Vol C Tables 4.2.6.8 and 6.1.1.4'

loop_
_geom_angle_atom_site_label_1
_geom_angle_atom_site_label_2
_geom_angle_atom_site_label_3
_geom_angle
_geom_angle_site_symmetry_1
_geom_angle_site_symmetry_3
_geom_angle_publ_flag
O1 Co1 O1 177.5(2) . 4 ?
O1 Co1 O2 90.75(16) . 2_564 ?
O1 Co1 O2 90.36(16) 4 2_564 ?
O1 Co1 O2 90.36(16) . 1_545 ?
O1 Co1 O2 90.75(16) 4 1_545 ?
O2 Co1 O2 127.06(8) 2_564 1_545 ?
O1 Co1 N1 88.75(11) . . ?
O1 Co1 N1 88.75(11) 4 . ?
O2 Co1 N1 116.47(4) 2_564 . ?
O2 Co1 N1 116.47(4) 1_545 . ?
O1 C1 O1 126.6(7) . 3 ?
O1 C1 C2 116.7(3) . . ?
O1 C1 C2 116.7(3) 3 . ?
C3 C2 C3 115.3(7) 3 . ?
C3 C2 C1 122.4(3) 3 . ?
C3 C2 C1 122.4(3) . . ?
F1 C3 C2 121.1(5) . . ?
F1 C3 C4 116.3(4) . . ?
C2 C3 C4 122.5(5) . . ?
F2 C4 C5 119.3(5) . . ?
F2 C4 C3 118.7(5) . . ?
C5 C4 C3 121.9(5) . . ?
O2 C5 C4 122.1(3) . 3 ?
O2 C5 C4 122.1(3) . . ?
C4 C5 C4 115.7(7) 3 . ?
N1 C6 C7 123.4(6) . . ?
C8 C7 C6 119.9(6) . . ?
C7 C8 C7 116.5(8) . 4 ?
C7 C8 C8 121.7(4) . 5_655 ?
C7 C8 C8 121.7(4) 4 5_655 ?
N2 C9 C10 124.8(8) . . ?
C11 C10 C9 120.6(8) . . ?
C10 C11 C10 114.9(9) 8_655 . ?
C10 C11 C11 122.6(5) 8_655 5_665 ?
C10 C11 C11 122.6(5) . 5_665 ?
C6 N1 C6 116.7(7) 4 . ?
C6 N1 Co1 121.6(3) 4 . ?
C6 N1 Co1 121.6(3) . . ?
C9 N2 C9 114.5(10) 8_655 . ?
C1 O1 Co1 126.5(4) . . ?
C5 O2 Co1 117.07(12) . 1_565 ?
C5 O2 Co1 117.07(12) . 2_565 ?
Co1 O2 Co1 125.9(2) 1_565 2_565 ?

loop_
_geom_bond_atom_site_label_1
_geom_bond_atom_site_label_2
_geom_bond_distance
_geom_bond_site_symmetry_2
_geom_bond_publ_flag
Co1 O1 2.050(4) . ?
Co1 O1 2.050(4) 4 ?
Co1 O2 2.076(2) 2_564 ?
Co1 O2 2.076(2) 1_545 ?
Co1 N1 2.096(6) . ?
C1 O1 1.249(5) . ?
C1 O1 1.249(5) 3 ?
C1 C2 1.516(10) . ?
C2 C3 1.370(6) 3 ?
C2 C3 1.370(6) . ?
C3 F1 1.355(5) . ?
C3 C4 1.389(8) . ?
C4 F2 1.351(5) . ?
C4 C5 1.372(6) . ?
C5 O2 1.356(9) . ?
C5 C4 1.372(6) 3 ?
C6 N1 1.315(7) . ?
C6 C7 1.383(8) . ?
C7 C8 1.368(7) . ?
C8 C7 1.368(7) 4 ?
C8 C8 1.510(14) 5_655 ?
C9 N2 1.303(8) . ?
C9 C10 1.384(11) . ?
C10 C11 1.357(8) . ?
C11 C10 1.357(8) 8_655 ?
C11 C11 1.471(18) 5_665 ?
N1 C6 1.315(7) 4 ?
N2 C9 1.303(8) 8_655 ?
O2 Co1 2.076(2) 1_565 ?
O2 Co1 2.076(2) 2_565 ?
